data_1563829
loop_
_publ_author_name
'Schwarzer, Sandra'
'B\"ohme, Uwe'
'Fels, Sabine'
'G\"unther, Betty'
'Brendler, Erica'

_publ_section_title
;
 (S)-N-[(2-hydroxynaphthalen-1-yl)methylidene]valine -- A valuable ligand
 for the preparation of chiral complexes
;
_journal_name_full 'Inorganica Chimica Acta'
_journal_page_first 136
_journal_page_last 147
_journal_paper_doi 10.1016/j.ica.2018.08.011
_journal_volume 483
_journal_year 2018
_chemical_formula_moiety 'C19 H21 N O3 Si'
_chemical_formula_sum 'C19 H21 N O3 Si'
_chemical_formula_weight 339.46
_chemical_melting_point 437
_space_group_crystal_system monoclinic
_space_group_IT_number 14
_space_group_name_Hall '-P 2ybc'
_space_group_name_H-M_alt 'P 1 21/c 1'
_atom_sites_solution_hydrogens mixed
_cell_angle_alpha 90
_cell_angle_beta 96.576(4)
_cell_angle_gamma 90
_cell_formula_units_Z 4
_cell_length_a 10.0735(5)
_cell_length_b 16.0660(6)
_cell_length_c 10.7523(5)
_cell_measurement_reflns_used 3954
_cell_measurement_temperature 153(2)
_cell_measurement_theta_max 29.50
_cell_measurement_theta_min 2.92
_cell_volume 1728.71(13)
_computing_cell_refinement 'STOE X-AREA'
_computing_data_collection 'STOE X-AREA'
_computing_data_reduction 'STOE X-RED'
_computing_molecular_graphics 'ORTEP3 (Farrugia, 1997)'
_computing_publication_material 'SHELXL-2014/7 (Sheldrick 2014)'
_computing_structure_refinement 'SHELXL-2014/7 (Sheldrick 2014)'
_computing_structure_solution 'SHELXS97 (Sheldrick, 2008)'
_diffrn_ambient_temperature 153(2)
_diffrn_detector 'image plate (34 cm diameter)'
_diffrn_detector_area_resol_mean 6.67
_diffrn_detector_type STOE
_diffrn_measured_fraction_theta_full 0.998
_diffrn_measured_fraction_theta_max 0.998
_diffrn_measurement_device '2-circle goniometer'
_diffrn_measurement_device_type 'STOE IPDS 2T'
_diffrn_radiation_monochromator graphite
_diffrn_radiation_source 'fine-focus sealed tube'
_diffrn_radiation_type MoK\a
_diffrn_radiation_wavelength 0.71073
_diffrn_reflns_av_R_equivalents 0.0325
_diffrn_reflns_av_unetI/netI 0.0205
_diffrn_reflns_Laue_measured_fraction_full 0.998
_diffrn_reflns_Laue_measured_fraction_max 0.998
_diffrn_reflns_number 3954
_diffrn_reflns_point_group_measured_fraction_full 0.998
_diffrn_reflns_point_group_measured_fraction_max 0.998
_diffrn_reflns_theta_full 25.242
_diffrn_reflns_theta_max 27.497
_diffrn_reflns_theta_min 2.915
_exptl_absorpt_coefficient_mu 0.152
_exptl_absorpt_correction_T_max 0.9793
_exptl_absorpt_correction_T_min 0.9545
_exptl_absorpt_correction_type integration
_exptl_absorpt_process_details 'X-RED; Stoe, 2009'
_exptl_crystal_colour Yellow
_exptl_crystal_density_diffrn 1.304
_exptl_crystal_description Prism
_exptl_crystal_F_000 720
_exptl_crystal_size_max 0.330
_exptl_crystal_size_mid 0.220
_exptl_crystal_size_min 0.150
_refine_diff_density_max 0.336
_refine_diff_density_min -0.178
_refine_diff_density_rms 0.039
_refine_ls_extinction_coef .
_refine_ls_extinction_method none
_refine_ls_goodness_of_fit_ref 1.044
_refine_ls_hydrogen_treatment mixed
_refine_ls_matrix_type full
_refine_ls_number_parameters 227
_refine_ls_number_reflns 3954
_refine_ls_number_restraints 0
_refine_ls_restrained_S_all 1.044
_refine_ls_R_factor_all 0.0390
_refine_ls_R_factor_gt 0.0296
_refine_ls_shift/su_max 0.000
_refine_ls_shift/su_mean 0.000
_refine_ls_structure_factor_coef Fsqd
_refine_ls_weighting_details 'w=1/[\s^2^(Fo^2^)+(0.0515P)^2^] where P=(Fo^2^+2Fc^2^)/3'
_refine_ls_weighting_scheme calc
_refine_ls_wR_factor_gt 0.0770
_refine_ls_wR_factor_ref 0.0797
_reflns_Friedel_coverage 0.000
_reflns_Friedel_fraction_full .
_reflns_Friedel_fraction_max .
_reflns_number_gt 3228
_reflns_number_total 3954
_reflns_threshold_expression 'I > 2\s(I)'
_cod_data_source_file k86F_12.cif
_cod_data_source_block k86F_12
_cod_original_sg_symbol_H-M 'P 21/c'
_cod_database_code 1563829
_shelx_space_group_comment
;
The symmetry employed for this shelxl refinement is uniquely defined
by the following loop, which should always be used as a source of
symmetry information in preference to the above space-group names.
They are only intended as comments.
;
_shelx_estimated_absorpt_t_min 0.951
_shelx_estimated_absorpt_t_max 0.977

loop_
_space_group_symop_operation_xyz
'x, y, z'
'-x, y+1/2, -z+1/2'
'-x, -y, -z'
'x, -y-1/2, z-1/2'

loop_
_atom_site_label
_atom_site_type_symbol
_atom_site_fract_x
_atom_site_fract_y
_atom_site_fract_z
_atom_site_U_iso_or_equiv
_atom_site_adp_type
_atom_site_occupancy
_atom_site_site_symmetry_order
_atom_site_calc_flag
_atom_site_refinement_flags_posn
_atom_site_refinement_flags_adp
_atom_site_refinement_flags_occupancy
_atom_site_disorder_assembly
_atom_site_disorder_group
Si1 Si 0.72845(3) 0.08792(2) 0.20354(3) 0.01893(9) Uani 1 1 d . . . . .
O1 O 0.59813(8) 0.02902(5) 0.24049(7) 0.02308(17) Uani 1 1 d . . . . .
O2 O 0.72764(9) 0.19626(5) 0.18575(7) 0.02396(17) Uani 1 1 d . . . . .
O3 O 0.77666(10) 0.32272(5) 0.26380(8) 0.0291(2) Uani 1 1 d . . . . .
N1 N 0.75955(9) 0.11970(6) 0.38188(8) 0.01756(18) Uani 1 1 d . . . . .
C1 C 0.66913(10) -0.00592(7) 0.45604(10) 0.0181(2) Uani 1 1 d . . . . .
C2 C 0.59895(11) -0.02302(7) 0.33899(10) 0.0198(2) Uani 1 1 d . . . . .
C3 C 0.52025(11) -0.09614(7) 0.31983(11) 0.0236(2) Uani 1 1 d . . . . .
H3 H 0.4682 -0.1054 0.2417 0.028 Uiso 1 1 calc R U . . .
C4 C 0.51950(12) -0.15316(7) 0.41380(12) 0.0246(2) Uani 1 1 d . . . . .
H4 H 0.4675 -0.2023 0.3994 0.030 Uiso 1 1 calc R U . . .
C5 C 0.59754(13) -0.20224(8) 0.62820(13) 0.0303(3) Uani 1 1 d . . . . .
H5 H 0.5491 -0.2526 0.6126 0.036 Uiso 1 1 calc R U . . .
C6 C 0.66956(14) -0.18939(9) 0.74246(13) 0.0349(3) Uani 1 1 d . . . . .
H6 H 0.6723 -0.2312 0.8052 0.042 Uiso 1 1 calc R U . . .
C7 C 0.73936(13) -0.11436(9) 0.76677(12) 0.0316(3) Uani 1 1 d . . . . .
H7 H 0.7875 -0.1054 0.8469 0.038 Uiso 1 1 calc R U . . .
C8 C 0.73921(12) -0.05353(8) 0.67639(11) 0.0246(2) Uani 1 1 d . . . . .
H8 H 0.7872 -0.0033 0.6947 0.030 Uiso 1 1 calc R U . . .
C9 C 0.66795(11) -0.06550(7) 0.55635(10) 0.0197(2) Uani 1 1 d . . . . .
C10 C 0.59471(11) -0.14092(7) 0.53293(11) 0.0222(2) Uani 1 1 d . . . . .
C11 C 0.73298(10) 0.07442(7) 0.47534(10) 0.0177(2) Uani 1 1 d . . . . .
H11 H 0.7533(14) 0.0969(9) 0.5571(14) 0.021(3) Uiso 1 1 d . . . . .
C12 C 0.81763(11) 0.20310(7) 0.40125(10) 0.0184(2) Uani 1 1 d . . . . .
H12 H 0.7831(15) 0.2306(9) 0.4689(14) 0.022(3) Uiso 1 1 d . . . . .
C13 C 0.77142(11) 0.24808(7) 0.27894(10) 0.0212(2) Uani 1 1 d . . . . .
C14 C 0.97337(11) 0.20100(7) 0.42415(11) 0.0223(2) Uani 1 1 d . . . . .
H14 H 1.0078 0.1789 0.3470 0.027 Uiso 1 1 calc R U . . .
C15 C 1.02224(12) 0.14398(9) 0.53374(13) 0.0308(3) Uani 1 1 d . . . . .
H15A H 1.1198 0.1473 0.5500 0.046 Uiso 1 1 calc R U . . .
H15B H 0.9957 0.0865 0.5129 0.046 Uiso 1 1 calc R U . . .
H15C H 0.9825 0.1616 0.6085 0.046 Uiso 1 1 calc R U . . .
C16 C 1.02920(15) 0.28866(9) 0.44850(16) 0.0392(3) Uani 1 1 d . . . . .
H16A H 0.9970 0.3113 0.5242 0.059 Uiso 1 1 calc R U . . .
H16B H 0.9994 0.3245 0.3770 0.059 Uiso 1 1 calc R U . . .
H16C H 1.1271 0.2865 0.4600 0.059 Uiso 1 1 calc R U . . .
C17 C 0.88395(13) 0.02475(8) 0.19275(12) 0.0284(3) Uani 1 1 d . . . . .
H17A H 0.9649 0.0586 0.1859 0.034 Uiso 1 1 calc R U . . .
H17B H 0.9007 -0.0182 0.2586 0.034 Uiso 1 1 calc R U . . .
C18 C 0.81662(15) -0.00918(9) 0.06530(13) 0.0364(3) Uani 1 1 d . . . . .
H18A H 0.7755 -0.0644 0.0747 0.044 Uiso 1 1 calc R U . . .
H18B H 0.8808 -0.0127 0.0023 0.044 Uiso 1 1 calc R U . . .
C19 C 0.70906(14) 0.05929(8) 0.03107(11) 0.0307(3) Uani 1 1 d . . . . .
H19A H 0.6197 0.0373 -0.0005 0.037 Uiso 1 1 calc R U . . .
H19B H 0.7373 0.1035 -0.0243 0.037 Uiso 1 1 calc R U . . .

loop_
_atom_site_aniso_label
_atom_site_aniso_U_11
_atom_site_aniso_U_22
_atom_site_aniso_U_33
_atom_site_aniso_U_23
_atom_site_aniso_U_13
_atom_site_aniso_U_12
Si1 0.02254(15) 0.01897(15) 0.01497(14) -0.00002(11) 0.00077(10) 0.00030(11)
O1 0.0227(4) 0.0282(4) 0.0174(4) 0.0001(3) -0.0016(3) -0.0034(3)
O2 0.0320(4) 0.0204(4) 0.0185(4) 0.0018(3) -0.0012(3) 0.0030(3)
O3 0.0394(5) 0.0179(4) 0.0297(4) 0.0036(3) 0.0024(4) 0.0039(3)
N1 0.0176(4) 0.0168(4) 0.0182(4) -0.0010(3) 0.0019(3) 0.0004(3)
C1 0.0165(4) 0.0187(5) 0.0191(5) -0.0016(4) 0.0024(4) -0.0005(4)
C2 0.0176(5) 0.0220(5) 0.0199(5) -0.0022(4) 0.0032(4) 0.0004(4)
C3 0.0212(5) 0.0260(6) 0.0235(5) -0.0074(4) 0.0020(4) -0.0032(4)
C4 0.0220(5) 0.0204(5) 0.0320(6) -0.0064(4) 0.0056(4) -0.0035(4)
C5 0.0294(6) 0.0222(6) 0.0399(7) 0.0054(5) 0.0063(5) -0.0045(5)
C6 0.0373(7) 0.0317(7) 0.0357(7) 0.0142(5) 0.0044(5) -0.0044(5)
C7 0.0320(6) 0.0357(7) 0.0263(6) 0.0087(5) -0.0005(5) -0.0041(5)
C8 0.0240(5) 0.0253(6) 0.0241(5) 0.0034(4) 0.0009(4) -0.0030(4)
C9 0.0173(5) 0.0198(5) 0.0225(5) -0.0003(4) 0.0041(4) 0.0007(4)
C10 0.0195(5) 0.0197(5) 0.0283(6) -0.0006(4) 0.0062(4) 0.0002(4)
C11 0.0165(5) 0.0191(5) 0.0172(5) -0.0008(4) 0.0015(4) 0.0014(4)
C12 0.0222(5) 0.0150(5) 0.0182(5) -0.0009(4) 0.0027(4) 0.0005(4)
C13 0.0226(5) 0.0198(5) 0.0215(5) 0.0011(4) 0.0037(4) 0.0036(4)
C14 0.0206(5) 0.0220(5) 0.0240(5) -0.0015(4) 0.0020(4) -0.0018(4)
C15 0.0217(6) 0.0352(7) 0.0343(7) 0.0070(5) -0.0015(5) 0.0032(5)
C16 0.0339(7) 0.0267(6) 0.0540(9) -0.0013(6) -0.0078(6) -0.0102(5)
C17 0.0279(6) 0.0290(6) 0.0288(6) -0.0060(5) 0.0060(5) 0.0037(5)
C18 0.0417(7) 0.0370(7) 0.0319(7) -0.0147(6) 0.0103(6) -0.0021(6)
C19 0.0437(7) 0.0307(6) 0.0177(5) -0.0014(5) 0.0026(5) -0.0092(5)

loop_
_atom_type_symbol
_atom_type_description
_atom_type_scat_dispersion_real
_atom_type_scat_dispersion_imag
_atom_type_scat_source
C C 0.0033 0.0016 'International Tables Vol C Tables 4.2.6.8 and 6.1.1.4'
H H 0.0000 0.0000 'International Tables Vol C Tables 4.2.6.8 and 6.1.1.4'
N N 0.0061 0.0033 'International Tables Vol C Tables 4.2.6.8 and 6.1.1.4'
O O 0.0106 0.0060 'International Tables Vol C Tables 4.2.6.8 and 6.1.1.4'
Si Si 0.0817 0.0704 'International Tables Vol C Tables 4.2.6.8 and 6.1.1.4'

loop_
_exptl_crystal_face_index_h
_exptl_crystal_face_index_k
_exptl_crystal_face_index_l
_exptl_crystal_face_perp_dist
0 1 -1 0.1830
0 -1 -1 0.2310
1 -4 4 0.1710
0 0 1 0.1470
-1 1 0 0.0680
6 5 1 0.0780
5 -6 0 0.0860
-5 -6 0 0.1430

loop_
_geom_angle_atom_site_label_1
_geom_angle_atom_site_label_2
_geom_angle_atom_site_label_3
_geom_angle
_geom_angle_site_symmetry_1
_geom_angle_site_symmetry_3
O1 Si1 O2 125.75(4) . .
O1 Si1 C17 112.61(5) . .
O2 Si1 C17 121.54(5) . .
O1 Si1 C19 95.59(5) . .
O2 Si1 C19 97.78(5) . .
C17 Si1 C19 78.60(6) . .
O1 Si1 N1 87.59(4) . .
O2 Si1 N1 81.22(4) . .
C17 Si1 N1 99.14(5) . .
C19 Si1 N1 176.62(5) . .
C2 O1 Si1 126.34(7) . .
C13 O2 Si1 122.66(7) . .
C11 N1 C12 121.20(9) . .
C11 N1 Si1 125.83(8) . .
C12 N1 Si1 112.97(7) . .
C2 C1 C9 119.72(10) . .
C2 C1 C11 118.36(10) . .
C9 C1 C11 121.75(10) . .
O1 C2 C1 122.83(10) . .
O1 C2 C3 116.50(10) . .
C1 C2 C3 120.64(10) . .
C4 C3 C2 119.92(11) . .
C4 C3 H3 120.0 . .
C2 C3 H3 120.0 . .
C3 C4 C10 121.69(11) . .
C3 C4 H4 119.2 . .
C10 C4 H4 119.2 . .
C6 C5 C10 120.52(12) . .
C6 C5 H5 119.7 . .
C10 C5 H5 119.7 . .
C5 C6 C7 119.92(12) . .
C5 C6 H6 120.0 . .
C7 C6 H6 120.0 . .
C8 C7 C6 121.14(12) . .
C8 C7 H7 119.4 . .
C6 C7 H7 119.4 . .
C7 C8 C9 120.39(11) . .
C7 C8 H8 119.8 . .
C9 C8 H8 119.8 . .
C8 C9 C10 118.31(10) . .
C8 C9 C1 122.98(10) . .
C10 C9 C1 118.69(10) . .
C5 C10 C4 121.17(11) . .
C5 C10 C9 119.68(11) . .
C4 C10 C9 119.14(10) . .
N1 C11 C1 121.24(10) . .
N1 C11 H11 117.6(9) . .
C1 C11 H11 121.1(9) . .
N1 C12 C13 103.46(8) . .
N1 C12 C14 112.34(9) . .
C13 C12 C14 110.39(9) . .
N1 C12 H12 111.0(9) . .
C13 C12 H12 109.7(9) . .
C14 C12 H12 109.8(9) . .
O3 C13 O2 122.05(10) . .
O3 C13 C12 124.79(11) . .
O2 C13 C12 113.12(9) . .
C16 C14 C15 109.92(11) . .
C16 C14 C12 110.54(10) . .
C15 C14 C12 111.34(9) . .
C16 C14 H14 108.3 . .
C15 C14 H14 108.3 . .
C12 C14 H14 108.3 . .
C14 C15 H15A 109.5 . .
C14 C15 H15B 109.5 . .
H15A C15 H15B 109.5 . .
C14 C15 H15C 109.5 . .
H15A C15 H15C 109.5 . .
H15B C15 H15C 109.5 . .
C14 C16 H16A 109.5 . .
C14 C16 H16B 109.5 . .
H16A C16 H16B 109.5 . .
C14 C16 H16C 109.5 . .
H16A C16 H16C 109.5 . .
H16B C16 H16C 109.5 . .
C18 C17 Si1 87.78(8) . .
C18 C17 H17A 114.0 . .
Si1 C17 H17A 114.0 . .
C18 C17 H17B 114.0 . .
Si1 C17 H17B 114.0 . .
H17A C17 H17B 111.2 . .
C17 C18 C19 100.48(10) . .
C17 C18 H18A 111.7 . .
C19 C18 H18A 111.7 . .
C17 C18 H18B 111.7 . .
C19 C18 H18B 111.7 . .
H18A C18 H18B 109.4 . .
C18 C19 Si1 87.09(8) . .
C18 C19 H19A 114.1 . .
Si1 C19 H19A 114.1 . .
C18 C19 H19B 114.1 . .
Si1 C19 H19B 114.1 . .
H19A C19 H19B 111.3 . .

loop_
_geom_bond_atom_site_label_1
_geom_bond_atom_site_label_2
_geom_bond_distance
_geom_bond_site_symmetry_2
Si1 O1 1.7018(9) .
Si1 O2 1.7510(9) .
Si1 C17 1.8811(13) .
Si1 C19 1.8989(12) .
Si1 N1 1.9744(10) .
O1 C2 1.3486(14) .
O2 C13 1.3381(14) .
O3 C13 1.2121(15) .
N1 C11 1.2931(14) .
N1 C12 1.4674(13) .
C1 C2 1.3983(15) .
C1 C9 1.4431(15) .
C1 C11 1.4466(15) .
C2 C3 1.4190(16) .
C3 C4 1.3646(17) .
C3 H3 0.9500 .
C4 C10 1.4252(17) .
C4 H4 0.9500 .
C5 C6 1.369(2) .
C5 C10 1.4191(17) .
C5 H5 0.9500 .
C6 C7 1.4049(19) .
C6 H6 0.9500 .
C7 C8 1.3781(17) .
C7 H7 0.9500 .
C8 C9 1.4163(16) .
C8 H8 0.9500 .
C9 C10 1.4260(15) .
C11 H11 0.950(15) .
C12 C13 1.5258(15) .
C12 C14 1.5603(15) .
C12 H12 0.950(15) .
C14 C16 1.5279(17) .
C14 C15 1.5288(17) .
C14 H14 1.0000 .
C15 H15A 0.9800 .
C15 H15B 0.9800 .
C15 H15C 0.9800 .
C16 H16A 0.9800 .
C16 H16B 0.9800 .
C16 H16C 0.9800 .
C17 C18 1.5563(18) .
C17 H17A 0.9900 .
C17 H17B 0.9900 .
C18 C19 1.558(2) .
C18 H18A 0.9900 .
C18 H18B 0.9900 .
C19 H19A 0.9900 .
C19 H19B 0.9900 .

loop_
_geom_hbond_atom_site_label_D
_geom_hbond_atom_site_label_H
_geom_hbond_atom_site_label_A
_geom_hbond_distance_DH
_geom_hbond_distance_HA
_geom_hbond_distance_DA
_geom_hbond_angle_DHA
_geom_hbond_site_symmetry_A
C11 H11 O3 0.950(15) 2.558(15) 3.4974(14) 169.6(12) 4_566

loop_
_geom_torsion_atom_site_label_1
_geom_torsion_atom_site_label_2
_geom_torsion_atom_site_label_3
_geom_torsion_atom_site_label_4
_geom_torsion
_geom_torsion_site_symmetry_1
_geom_torsion_site_symmetry_2
_geom_torsion_site_symmetry_3
_geom_torsion_site_symmetry_4
O2 Si1 O1 C2 -122.93(9) . . . .
C17 Si1 O1 C2 53.34(10) . . . .
C19 Si1 O1 C2 133.30(9) . . . .
N1 Si1 O1 C2 -45.56(9) . . . .
O1 Si1 O2 C13 94.43(9) . . . .
C17 Si1 O2 C13 -81.52(10) . . . .
C19 Si1 O2 C13 -162.88(9) . . . .
N1 Si1 O2 C13 13.85(9) . . . .
Si1 O1 C2 C1 36.47(14) . . . .
Si1 O1 C2 C3 -145.65(8) . . . .
C9 C1 C2 O1 -178.54(9) . . . .
C11 C1 C2 O1 6.01(15) . . . .
C9 C1 C2 C3 3.67(16) . . . .
C11 C1 C2 C3 -171.79(10) . . . .
O1 C2 C3 C4 177.82(10) . . . .
C1 C2 C3 C4 -4.25(16) . . . .
C2 C3 C4 C10 0.96(17) . . . .
C10 C5 C6 C7 1.2(2) . . . .
C5 C6 C7 C8 -1.4(2) . . . .
C6 C7 C8 C9 0.1(2) . . . .
C7 C8 C9 C10 1.32(17) . . . .
C7 C8 C9 C1 -176.97(11) . . . .
C2 C1 C9 C8 178.40(10) . . . .
C11 C1 C9 C8 -6.31(16) . . . .
C2 C1 C9 C10 0.11(15) . . . .
C11 C1 C9 C10 175.41(10) . . . .
C6 C5 C10 C4 -179.58(12) . . . .
C6 C5 C10 C9 0.26(19) . . . .
C3 C4 C10 C5 -177.36(11) . . . .
C3 C4 C10 C9 2.80(17) . . . .
C8 C9 C10 C5 -1.49(16) . . . .
C1 C9 C10 C5 176.87(10) . . . .
C8 C9 C10 C4 178.35(10) . . . .
C1 C9 C10 C4 -3.29(15) . . . .
C12 N1 C11 C1 176.63(9) . . . .
Si1 N1 C11 C1 -3.10(15) . . . .
C2 C1 C11 N1 -19.98(15) . . . .
C9 C1 C11 N1 164.66(10) . . . .
C11 N1 C12 C13 -153.69(10) . . . .
Si1 N1 C12 C13 26.07(9) . . . .
C11 N1 C12 C14 87.26(12) . . . .
Si1 N1 C12 C14 -92.98(9) . . . .
Si1 O2 C13 O3 176.20(9) . . . .
Si1 O2 C13 C12 -1.59(13) . . . .
N1 C12 C13 O3 165.80(11) . . . .
C14 C12 C13 O3 -73.81(14) . . . .
N1 C12 C13 O2 -16.48(12) . . . .
C14 C12 C13 O2 103.91(10) . . . .
N1 C12 C14 C16 -177.95(10) . . . .
C13 C12 C14 C16 67.13(12) . . . .
N1 C12 C14 C15 -55.49(12) . . . .
C13 C12 C14 C15 -170.40(10) . . . .
O1 Si1 C17 C18 74.64(9) . . . .
O2 Si1 C17 C18 -108.92(8) . . . .
C19 Si1 C17 C18 -16.72(8) . . . .
N1 Si1 C17 C18 165.83(8) . . . .
Si1 C17 C18 C19 20.46(9) . . . .
C17 C18 C19 Si1 -20.27(9) . . . .
O1 Si1 C19 C18 -95.27(8) . . . .
O2 Si1 C19 C18 137.44(8) . . . .
C17 Si1 C19 C18 16.71(8) . . . .
